data_7124966
loop_
_publ_author_name
'Li, Zhongshu'
'Chen, Xiaodan'
'Li, Yaqi'
'Su, Cheng-Yong'
'Gr\"utzmacher, Hansj\"org'

_publ_section_title
;
 N-Heterocyclic carbene phosphaketene adducts as precursors to
 carbene-phosphinidene adducts and a rearranged \p-system.
;
_journal_issue 76
_journal_name_full 'Chemical communications (Cambridge, England)'
_journal_page_first 11343
_journal_page_last 11346
_journal_paper_doi 10.1039/c6cc05916c
_journal_volume 52
_journal_year 2016
_chemical_formula_moiety 'C45 H51 Ge N2 P'
_chemical_formula_sum 'C45 H51 Ge N2 P'
_chemical_formula_weight 723.43
_space_group_crystal_system monoclinic
_space_group_IT_number 14
_space_group_name_Hall '-P 2yn'
_space_group_name_H-M_alt 'P 1 21/n 1'
_atom_sites_solution_hydrogens geom
_atom_sites_solution_primary direct
_audit_creation_date 2015-02-07
_audit_creation_method
;
Olex2 1.2
(compiled 2015.01.26 svn.r3150 for OlexSys, GUI svn.r4998)
;
_audit_update_record
;
2015-09-18 deposited with the CCDC.
2016-08-09 downloaded from the CCDC.
;
_cell_angle_alpha 90
_cell_angle_beta 94.7933(7)
_cell_angle_gamma 90
_cell_formula_units_Z 8
_cell_length_a 24.06280(20)
_cell_length_b 12.81520(9)
_cell_length_c 25.4632(2)
_cell_measurement_reflns_used 22361
_cell_measurement_temperature 150.01(10)
_cell_measurement_theta_max 65.3780
_cell_measurement_theta_min 3.8520
_cell_volume 7824.62(11)
_computing_cell_refinement
;
CrysAlisPro, Agilent Technologies,
Version 1.171.36.32 (release 02-08-2013 CrysAlis171 .NET)
(compiled Aug  2 2013,16:46:58)
;
_computing_data_collection
;
CrysAlisPro, Agilent Technologies,
Version 1.171.36.32 (release 02-08-2013 CrysAlis171 .NET)
(compiled Aug  2 2013,16:46:58)
;
_computing_data_reduction
;
CrysAlisPro, Agilent Technologies,
Version 1.171.36.32 (release 02-08-2013 CrysAlis171 .NET)
(compiled Aug  2 2013,16:46:58)
;
_computing_molecular_graphics 'Olex2 (Dolomanov et al., 2009)'
_computing_publication_material 'Olex2 (Dolomanov et al., 2009)'
_computing_structure_refinement 'ShelXL (Sheldrick, 2008)'
_computing_structure_solution 'ShelXS (Sheldrick, 2008)'
_diffrn_ambient_temperature 150.01(10)
_diffrn_detector_area_resol_mean 10.6525
_diffrn_measured_fraction_theta_full 0.978
_diffrn_measured_fraction_theta_max 0.978
_diffrn_measurement_details
;
#__ type_ start__ end____ width___ exp.time_
  1 omega  -50.00   31.00   1.0000    3.0000
omega____ theta____ kappa____ phi______ frames
    -      -41.2474   38.0000  -90.0000 81

#__ type_ start__ end____ width___ exp.time_
  2 omega  -48.00   30.00   1.0000    3.0000
omega____ theta____ kappa____ phi______ frames
    -      -41.2474   38.0000   30.0000 78

#__ type_ start__ end____ width___ exp.time_
  3 omega  -50.00   30.00   1.0000    3.0000
omega____ theta____ kappa____ phi______ frames
    -      -41.2474   38.0000  150.0000 80

#__ type_ start__ end____ width___ exp.time_
  4 omega    8.00  109.00   1.0000   10.0000
omega____ theta____ kappa____ phi______ frames
    -       88.7932  -95.0000  -30.0000 101

#__ type_ start__ end____ width___ exp.time_
  5 omega   19.00   63.00   1.0000   10.0000
omega____ theta____ kappa____ phi______ frames
    -       88.7932  -61.0000  -30.0000 44

#__ type_ start__ end____ width___ exp.time_
  6 omega   75.00  116.00   1.0000   10.0000
omega____ theta____ kappa____ phi______ frames
    -       88.7932  -61.0000  -30.0000 41

#__ type_ start__ end____ width___ exp.time_
  7 omega   60.00  109.00   1.0000   10.0000
omega____ theta____ kappa____ phi______ frames
    -       88.7932  -95.0000 -150.0000 49

#__ type_ start__ end____ width___ exp.time_
  8 omega   19.00   47.00   1.0000   10.0000
omega____ theta____ kappa____ phi______ frames
    -       88.7932  -95.0000 -150.0000 28

#__ type_ start__ end____ width___ exp.time_
  9 omega   43.00  167.00   1.0000   10.0000
omega____ theta____ kappa____ phi______ frames
    -       88.7932   15.0000 -180.0000 124

#__ type_ start__ end____ width___ exp.time_
 10 omega   14.00   91.00   1.0000   10.0000
omega____ theta____ kappa____ phi______ frames
    -       88.7932  -30.0000 -180.0000 77

#__ type_ start__ end____ width___ exp.time_
 11 omega   69.00  142.00   1.0000   10.0000
omega____ theta____ kappa____ phi______ frames
    -       88.7932   45.0000   60.0000 73

#__ type_ start__ end____ width___ exp.time_
 12 omega   22.00   96.00   1.0000   10.0000
omega____ theta____ kappa____ phi______ frames
    -       88.7932  -77.0000  120.0000 74
;
_diffrn_measurement_device_type 'SuperNova, Dual, Cu at zero, Atlas'
_diffrn_measurement_method '\w scans'
_diffrn_orient_matrix_UB_11 -0.0316032000
_diffrn_orient_matrix_UB_12 -0.1042334000
_diffrn_orient_matrix_UB_13 -0.0070364000
_diffrn_orient_matrix_UB_21 0.0554438000
_diffrn_orient_matrix_UB_22 -0.0597503000
_diffrn_orient_matrix_UB_23 0.0099265000
_diffrn_orient_matrix_UB_31 -0.0075041000
_diffrn_orient_matrix_UB_32 -0.0023832000
_diffrn_orient_matrix_UB_33 0.0594956000
_diffrn_radiation_monochromator mirror
_diffrn_radiation_type CuK\a
_diffrn_radiation_wavelength 1.54184
_diffrn_reflns_av_R_equivalents 0.0199
_diffrn_reflns_av_unetI/netI 0.0179
_diffrn_reflns_Laue_measured_fraction_full 0.928
_diffrn_reflns_Laue_measured_fraction_max 0.978
_diffrn_reflns_limit_h_max 25
_diffrn_reflns_limit_h_min -28
_diffrn_reflns_limit_k_max 14
_diffrn_reflns_limit_k_min -14
_diffrn_reflns_limit_l_max 29
_diffrn_reflns_limit_l_min -21
_diffrn_reflns_number 42736
_diffrn_reflns_point_group_measured_fraction_full 0.928
_diffrn_reflns_point_group_measured_fraction_max 0.978
_diffrn_reflns_theta_full 67.684
_diffrn_reflns_theta_max 65.405
_diffrn_reflns_theta_min 3.687
_diffrn_source 'SuperNova (Cu) X-ray Source'
_exptl_absorpt_coefficient_mu 1.686
_exptl_absorpt_correction_T_max 1.00000
_exptl_absorpt_correction_T_min 0.57925
_exptl_absorpt_correction_type multi-scan
_exptl_absorpt_process_details
;
CrysAlisPro, Agilent Technologies,
Version 1.171.36.32 (release 02-08-2013 CrysAlis171 .NET)
(compiled Aug  2 2013,16:46:58)
Empirical absorption correction using spherical harmonics,
 implemented in SCALE3 ABSPACK scaling algorithm.
;
_exptl_crystal_colour 'clear yellowish yellow'
_exptl_crystal_colour_lustre clear
_exptl_crystal_colour_modifier yellowish
_exptl_crystal_colour_primary yellow
_exptl_crystal_density_diffrn 1.228
_exptl_crystal_description block
_exptl_crystal_F_000 3056
_exptl_crystal_size_max 0.2
_exptl_crystal_size_mid 0.18
_exptl_crystal_size_min 0.15
_refine_diff_density_max 0.268
_refine_diff_density_min -0.381
_refine_diff_density_rms 0.040
_refine_ls_extinction_method none
_refine_ls_goodness_of_fit_ref 1.008
_refine_ls_hydrogen_treatment constr
_refine_ls_matrix_type full
_refine_ls_number_parameters 899
_refine_ls_number_reflns 13144
_refine_ls_number_restraints 0
_refine_ls_restrained_S_all 1.008
_refine_ls_R_factor_all 0.0328
_refine_ls_R_factor_gt 0.0275
_refine_ls_shift/su_max 0.002
_refine_ls_shift/su_mean 0.000
_refine_ls_structure_factor_coef Fsqd
_refine_ls_weighting_details 'w=1/[\s^2^(Fo^2^)+(0.0420P)^2^+3.2880P] where P=(Fo^2^+2Fc^2^)/3'
_refine_ls_weighting_scheme calc
_refine_ls_wR_factor_gt 0.0729
_refine_ls_wR_factor_ref 0.0770
_reflns_Friedel_coverage 0.000
_reflns_number_gt 11618
_reflns_number_total 13144
_reflns_threshold_expression 'I > 2\s(I)'
_cod_data_source_file c6cc05916c2.cif
_cod_data_source_block exp_2172
_cod_original_cell_volume 7824.60(11)
_cod_database_code 7124966
_shelxl_version_number 2014-3
_chemical_oxdiff_formula 'C H N O P Ge'
_shelx_space_group_comment
;
The symmetry employed for this shelxl refinement is uniquely defined
by the following loop, which should always be used as a source of
symmetry information in preference to the above space-group names.
They are only intended as comments.
;
_reflns_odcompleteness_completeness 99.68
_reflns_odcompleteness_iscentric 1
_reflns_odcompleteness_theta 61.08
_olex2_refinement_description
;
1. Fixed Uiso
 At 1.2 times of:
  All C(H) groups
 At 1.5 times of:
  All C(H,H,H) groups
2.a Ternary CH refined with riding coordinates:
 C71(H71), C23(H23), C68(H68), C59(H59), C11(H11), C26(H26), C14(H14), C56(H56)
2.b Aromatic/amide H refined with riding coordinates:
 C48(H48), C3(H3), C47(H47), C45(H45), C18(H18), C2(H2), C51(H51), C84(H84),
 C29(H29), C35(H35), C52(H52), C20(H20), C34(H34), C33(H33), C41(H41), C36(H36),
  C8(H8), C63(H63), C53(H53), C65(H65), C37(H37), C78(H78), C42(H42), C64(H64),
 C19(H19), C80(H80), C6(H6), C38(H38), C30(H30), C7(H7), C31(H31), C90(H90),
 C32(H32), C77(H77), C44(H44), C82(H82), C89(H89), C88(H88), C86(H86), C83(H83),
  C81(H81), C75(H75), C74(H74), C43(H43), C87(H87), C76(H76)
2.c Idealised Me refined as rotating group:
 C22(H22a,H22b,H22c), C10(H10a,H10b,H10c), C12(H12a,H12b,H12c), C24(H24a,H24b,
 H24c), C27(H27a,H27b,H27c), C72(H72a,H72b,H72c), C58(H58a,H58b,H58c), C13(H13a,
 H13b,H13c), C25(H25a,H25b,H25c), C70(H70a,H70b,H70c), C60(H60a,H60b,H60c),
 C55(H55a,H55b,H55c), C15(H15a,H15b,H15c), C67(H67a,H67b,H67c), C57(H57a,H57b,
 H57c), C69(H69a,H69b,H69c)
;
_olex2_date_sample_data_collection 2015-08-08
_olex2_submission_special_instructions 'No special instructions were received'

loop_
_space_group_symop_operation_xyz
'x, y, z'
'-x+1/2, y+1/2, -z+1/2'
'-x, -y, -z'
'x-1/2, -y-1/2, z-1/2'

loop_
_atom_site_label
_atom_site_type_symbol
_atom_site_fract_x
_atom_site_fract_y
_atom_site_fract_z
_atom_site_U_iso_or_equiv
_atom_site_adp_type
_atom_site_occupancy
_atom_site_site_symmetry_order
_atom_site_calc_flag
_atom_site_refinement_flags_posn
Ge1 Ge 0.85653(2) 0.89516(2) 0.21595(2) 0.02245(6) Uani 1 1 d .
Ge2 Ge 0.84244(2) 0.54485(2) 0.71125(2) 0.02609(6) Uani 1 1 d .
P1 P 0.87371(2) 0.73972(3) 0.17654(2) 0.02331(9) Uani 1 1 d .
P2 P 0.86675(2) 0.69635(3) 0.67149(2) 0.02530(9) Uani 1 1 d .
N1 N 0.83550(5) 0.66699(10) 0.07802(5) 0.0220(3) Uani 1 1 d .
C48 C 0.84122(7) 0.74397(13) 0.51792(6) 0.0287(4) Uani 1 1 d .
H48 H 0.8309 0.7879 0.4897 0.034 Uiso 1 1 calc R
N4 N 0.83869(5) 0.76676(10) 0.57078(5) 0.0226(3) Uani 1 1 d .
N2 N 0.87093(5) 0.82190(10) 0.06995(5) 0.0219(3) Uani 1 1 d .
C1 C 0.85835(6) 0.74967(11) 0.10733(6) 0.0204(3) Uani 1 1 d .
C3 C 0.85613(7) 0.78367(13) 0.01972(6) 0.0272(4) Uani 1 1 d .
H3 H 0.8604 0.8183 -0.0118 0.033 Uiso 1 1 calc R
N3 N 0.87167(5) 0.60958(10) 0.56605(5) 0.0221(3) Uani 1 1 d .
C21 C 0.75946(7) 0.54989(12) 0.09808(6) 0.0245(3) Uani 1 1 d .
C46 C 0.85756(6) 0.68335(12) 0.60171(6) 0.0207(3) Uani 1 1 d .
C61 C 0.90241(7) 0.51366(13) 0.57709(6) 0.0242(3) Uani 1 1 d .
C39 C 0.87174(7) 0.85081(12) 0.29008(6) 0.0245(3) Uani 1 1 d .
C47 C 0.86131(7) 0.64716(13) 0.51489(6) 0.0288(4) Uani 1 1 d .
H47 H 0.8673 0.6113 0.4841 0.035 Uiso 1 1 calc R
C17 C 0.85672(7) 0.49279(13) 0.11421(7) 0.0279(4) Uani 1 1 d .
C45 C 0.74141(7) 0.90200(14) 0.16601(7) 0.0331(4) Uani 1 1 d .
H45 H 0.7550 0.8634 0.1390 0.040 Uiso 1 1 calc R
C40 C 0.77751(7) 0.93350(12) 0.20850(6) 0.0260(3) Uani 1 1 d .
C5 C 0.96562(7) 0.89047(14) 0.08398(7) 0.0306(4) Uani 1 1 d .
C18 C 0.83750(8) 0.39718(13) 0.13116(7) 0.0334(4) Uani 1 1 d .
H18 H 0.8631 0.3456 0.1421 0.040 Uiso 1 1 calc R
C50 C 0.76952(7) 0.89451(13) 0.59518(7) 0.0283(4) Uani 1 1 d .
C2 C 0.83468(7) 0.68839(13) 0.02466(6) 0.0282(4) Uani 1 1 d .
H2 H 0.8216 0.6445 -0.0027 0.034 Uiso 1 1 calc R
C28 C 0.90206(7) 1.02212(13) 0.21388(6) 0.0265(3) Uani 1 1 d .
C16 C 0.81681(7) 0.56830(12) 0.09820(6) 0.0233(3) Uani 1 1 d .
C71 C 0.81331(7) 0.41280(13) 0.54952(7) 0.0291(4) Uani 1 1 d .
H71 H 0.7964 0.4810 0.5552 0.035 Uiso 1 1 calc R
C51 C 0.75851(8) 0.99355(13) 0.61420(7) 0.0337(4) Uani 1 1 d .
H51 H 0.7218 1.0131 0.6181 0.040 Uiso 1 1 calc R
C84 C 0.85733(11) 0.31810(15) 0.71661(7) 0.0466(5) Uani 1 1 d .
H84 H 0.8186 0.3156 0.7145 0.056 Uiso 1 1 calc R
C29 C 0.87985(8) 1.11975(13) 0.22428(7) 0.0339(4) Uani 1 1 d .
H29 H 0.8416 1.1264 0.2262 0.041 Uiso 1 1 calc R
C85 C 0.85374(8) 0.59402(14) 0.78477(7) 0.0333(4) Uani 1 1 d .
C49 C 0.82525(7) 0.86884(12) 0.59024(6) 0.0236(3) Uani 1 1 d .
C73 C 0.76219(8) 0.51519(13) 0.69909(7) 0.0318(4) Uani 1 1 d .
C23 C 0.71539(7) 0.62909(13) 0.07968(7) 0.0300(4) Uani 1 1 d .
H23 H 0.7343 0.6938 0.0710 0.036 Uiso 1 1 calc R
C35 C 0.92010(7) 0.87237(15) 0.37660(7) 0.0342(4) Uani 1 1 d .
H35 H 0.9445 0.9105 0.3994 0.041 Uiso 1 1 calc R
C52 C 0.80113(8) 1.06337(13) 0.62744(7) 0.0358(4) Uani 1 1 d .
H52 H 0.7930 1.1287 0.6408 0.043 Uiso 1 1 calc R
C20 C 0.74259(7) 0.45231(13) 0.11534(7) 0.0292(4) Uani 1 1 d .
H20 H 0.7048 0.4377 0.1156 0.035 Uiso 1 1 calc R
C66 C 0.96006(7) 0.52002(15) 0.59055(7) 0.0310(4) Uani 1 1 d .
C34 C 0.90832(7) 0.90604(13) 0.32500(6) 0.0282(4) Uani 1 1 d .
H34 H 0.9251 0.9664 0.3136 0.034 Uiso 1 1 calc R
C4 C 0.90818(7) 0.91050(13) 0.07809(6) 0.0246(3) Uani 1 1 d .
C33 C 0.95944(8) 1.01557(15) 0.21095(7) 0.0353(4) Uani 1 1 d .
H33 H 0.9755 0.9516 0.2039 0.042 Uiso 1 1 calc R
C68 C 0.99122(7) 0.62306(16) 0.59408(8) 0.0380(4) Uani 1 1 d .
H68 H 0.9633 0.6790 0.5919 0.046 Uiso 1 1 calc R
C79 C 0.88438(8) 0.41354(14) 0.71237(7) 0.0349(4) Uani 1 1 d .
C62 C 0.87428(7) 0.41879(13) 0.56939(6) 0.0267(3) Uani 1 1 d .
C59 C 0.72205(8) 0.81991(14) 0.58073(9) 0.0418(5) Uani 1 1 d .
H59 H 0.7381 0.7529 0.5713 0.050 Uiso 1 1 calc R
C41 C 0.75537(8) 0.99020(14) 0.24867(7) 0.0325(4) Uani 1 1 d .
H41 H 0.7789 1.0118 0.2775 0.039 Uiso 1 1 calc R
C36 C 0.89594(8) 0.78320(15) 0.39408(7) 0.0352(4) Uani 1 1 d .
H36 H 0.9046 0.7601 0.4284 0.042 Uiso 1 1 calc R
C9 C 0.88580(7) 1.01120(13) 0.07420(6) 0.0286(4) Uani 1 1 d .
C8 C 0.92342(9) 1.09443(15) 0.07915(7) 0.0390(4) Uani 1 1 d .
H8 H 0.9100 1.1625 0.0775 0.047 Uiso 1 1 calc R
C22 C 0.67686(8) 0.65328(15) 0.12283(9) 0.0450(5) Uani 1 1 d .
H22A H 0.6567 0.5914 0.1309 0.068 Uiso 1 1 calc GR
H22B H 0.6510 0.7069 0.1108 0.068 Uiso 1 1 calc GR
H22C H 0.6987 0.6768 0.1539 0.068 Uiso 1 1 calc GR
C63 C 0.90531(8) 0.32753(14) 0.57780(7) 0.0348(4) Uani 1 1 d .
H63 H 0.8877 0.2631 0.5733 0.042 Uiso 1 1 calc R
C53 C 0.85564(8) 1.03679(14) 0.62098(7) 0.0355(4) Uani 1 1 d .
H53 H 0.8839 1.0850 0.6293 0.043 Uiso 1 1 calc R
C65 C 0.98861(8) 0.42591(16) 0.59849(7) 0.0385(4) Uani 1 1 d .
H65 H 1.0268 0.4270 0.6080 0.046 Uiso 1 1 calc R
C37 C 0.85872(8) 0.72789(15) 0.36036(7) 0.0387(4) Uani 1 1 d .
H37 H 0.8418 0.6680 0.3721 0.046 Uiso 1 1 calc R
C78 C 0.73132(8) 0.54419(14) 0.65291(7) 0.0352(4) Uani 1 1 d .
H78 H 0.7494 0.5750 0.6260 0.042 Uiso 1 1 calc R
C42 C 0.69927(8) 1.01490(15) 0.24658(8) 0.0376(4) Uani 1 1 d .
H42 H 0.6853 1.0522 0.2739 0.045 Uiso 1 1 calc R
C11 C 0.82425(8) 1.03104(13) 0.06098(7) 0.0315(4) Uani 1 1 d .
H11 H 0.8041 0.9667 0.0679 0.038 Uiso 1 1 calc R
C54 C 0.86893(7) 0.93881(13) 0.60215(6) 0.0286(4) Uani 1 1 d .
C26 C 0.91888(7) 0.51127(14) 0.11248(8) 0.0343(4) Uani 1 1 d .
H26 H 0.9245 0.5868 0.1100 0.041 Uiso 1 1 calc R
C64 C 0.96166(8) 0.33158(15) 0.59262(7) 0.0405(5) Uani 1 1 d .
H64 H 0.9816 0.2700 0.5987 0.049 Uiso 1 1 calc R
C10 C 0.81344(9) 1.05651(15) 0.00205(8) 0.0437(5) Uani 1 1 d .
H10A H 0.8352 1.1162 -0.0062 0.066 Uiso 1 1 calc GR
H10B H 0.7746 1.0714 -0.0060 0.066 Uiso 1 1 calc GR
H10C H 0.8238 0.9978 -0.0184 0.066 Uiso 1 1 calc GR
C19 C 0.78131(8) 0.37723(13) 0.13206(7) 0.0329(4) Uani 1 1 d .
H19 H 0.7694 0.3130 0.1440 0.040 Uiso 1 1 calc R
C12 C 0.80061(9) 1.11843(15) 0.09318(8) 0.0451(5) Uani 1 1 d .
H12A H 0.8086 1.1042 0.1301 0.068 Uiso 1 1 calc GR
H12B H 0.7610 1.1225 0.0851 0.068 Uiso 1 1 calc GR
H12C H 0.8174 1.1835 0.0846 0.068 Uiso 1 1 calc GR
C80 C 0.94236(9) 0.41492(18) 0.71657(8) 0.0453(5) Uani 1 1 d .
H80 H 0.9611 0.4781 0.7147 0.054 Uiso 1 1 calc R
C6 C 1.00089(8) 0.97722(17) 0.08814(8) 0.0417(5) Uani 1 1 d .
H6 H 1.0393 0.9672 0.0922 0.050 Uiso 1 1 calc R
C38 C 0.84661(8) 0.76196(14) 0.30881(7) 0.0337(4) Uani 1 1 d .
H38 H 0.8213 0.7247 0.2865 0.040 Uiso 1 1 calc R
C30 C 0.91361(9) 1.20713(15) 0.23185(8) 0.0422(5) Uani 1 1 d .
H30 H 0.8979 1.2714 0.2390 0.051 Uiso 1 1 calc R
C7 C 0.97993(9) 1.07728(16) 0.08637(8) 0.0453(5) Uani 1 1 d .
H7 H 1.0042 1.1337 0.0901 0.054 Uiso 1 1 calc R
C31 C 0.97009(9) 1.19898(16) 0.22880(8) 0.0445(5) Uani 1 1 d .
H31 H 0.9928 1.2575 0.2337 0.053 Uiso 1 1 calc R
C90 C 0.88812(8) 0.54141(18) 0.82236(7) 0.0415(5) Uani 1 1 d .
H90 H 0.9049 0.4794 0.8132 0.050 Uiso 1 1 calc R
C32 C 0.99296(9) 1.10340(16) 0.21847(8) 0.0438(5) Uani 1 1 d .
H32 H 1.0313 1.0976 0.2165 0.053 Uiso 1 1 calc R
C14 C 0.99007(7) 0.78166(15) 0.08370(7) 0.0353(4) Uani 1 1 d .
H14 H 0.9589 0.7323 0.0828 0.042 Uiso 1 1 calc R
C77 C 0.67422(8) 0.52825(16) 0.64608(9) 0.0450(5) Uani 1 1 d .
H77 H 0.6545 0.5471 0.6145 0.054 Uiso 1 1 calc R
C56 C 0.92918(7) 0.91115(15) 0.59443(8) 0.0376(4) Uani 1 1 d .
H56 H 0.9303 0.8365 0.5863 0.045 Uiso 1 1 calc R
C44 C 0.68525(8) 0.92758(16) 0.16353(8) 0.0412(4) Uani 1 1 d .
H44 H 0.6616 0.9068 0.1347 0.049 Uiso 1 1 calc R
C24 C 0.68190(10) 0.58968(17) 0.02961(9) 0.0507(5) Uani 1 1 d .
H24A H 0.7066 0.5783 0.0025 0.076 Uiso 1 1 calc GR
H24B H 0.6544 0.6407 0.0179 0.076 Uiso 1 1 calc GR
H24C H 0.6637 0.5253 0.0371 0.076 Uiso 1 1 calc GR
C82 C 0.94532(15) 0.2292(2) 0.72698(9) 0.0723(9) Uani 1 1 d .
H82 H 0.9656 0.1676 0.7314 0.087 Uiso 1 1 calc R
C89 C 0.89797(9) 0.5792(2) 0.87332(9) 0.0629(7) Uani 1 1 d .
H89 H 0.9213 0.5430 0.8980 0.075 Uiso 1 1 calc R
C88 C 0.87322(13) 0.6704(2) 0.88714(10) 0.0762(10) Uani 1 1 d .
H88 H 0.8802 0.6967 0.9211 0.091 Uiso 1 1 calc R
C27 C 0.93927(9) 0.4621(2) 0.06300(10) 0.0633(7) Uani 1 1 d .
H27A H 0.9352 0.3877 0.0646 0.095 Uiso 1 1 calc GR
H27B H 0.9778 0.4793 0.0608 0.095 Uiso 1 1 calc GR
H27C H 0.9176 0.4884 0.0325 0.095 Uiso 1 1 calc GR
C86 C 0.82750(12) 0.68443(17) 0.79976(9) 0.0603(7) Uani 1 1 d .
H86 H 0.8029 0.7192 0.7756 0.072 Uiso 1 1 calc R
C72 C 0.80785(8) 0.39072(15) 0.48992(7) 0.0376(4) Uani 1 1 d .
H72A H 0.8225 0.4487 0.4716 0.056 Uiso 1 1 calc GR
H72B H 0.7693 0.3809 0.4781 0.056 Uiso 1 1 calc GR
H72C H 0.8284 0.3288 0.4829 0.056 Uiso 1 1 calc GR
C83 C 0.88807(14) 0.22636(17) 0.72396(9) 0.0651(8) Uani 1 1 d .
H83 H 0.8698 0.1630 0.7268 0.078 Uiso 1 1 calc R
C58 C 0.68772(10) 0.80163(18) 0.62780(13) 0.0741(9) Uani 1 1 d .
H58A H 0.7115 0.7751 0.6569 0.111 Uiso 1 1 calc GR
H58B H 0.6587 0.7520 0.6183 0.111 Uiso 1 1 calc GR
H58C H 0.6714 0.8663 0.6377 0.111 Uiso 1 1 calc GR
C81 C 0.97274(12) 0.3225(2) 0.72352(9) 0.0636(7) Uani 1 1 d .
H81 H 1.0115 0.3241 0.7258 0.076 Uiso 1 1 calc R
C75 C 0.67598(10) 0.45512(17) 0.73201(9) 0.0510(6) Uani 1 1 d .
H75 H 0.6575 0.4249 0.7588 0.061 Uiso 1 1 calc R
C74 C 0.73325(9) 0.47012(15) 0.73874(8) 0.0415(5) Uani 1 1 d .
H74 H 0.7527 0.4498 0.7702 0.050 Uiso 1 1 calc R
C13 C 1.02066(12) 0.7627(2) 0.03414(10) 0.0660(7) Uani 1 1 d .
H13A H 0.9954 0.7734 0.0034 0.099 Uiso 1 1 calc GR
H13B H 1.0344 0.6923 0.0343 0.099 Uiso 1 1 calc GR
H13C H 1.0514 0.8104 0.0336 0.099 Uiso 1 1 calc GR
C25 C 0.95244(9) 0.4739(2) 0.16207(10) 0.0565(6) Uani 1 1 d .
H25A H 0.9366 0.5017 0.1925 0.085 Uiso 1 1 calc GR
H25B H 0.9903 0.4973 0.1617 0.085 Uiso 1 1 calc GR
H25C H 0.9517 0.3990 0.1634 0.085 Uiso 1 1 calc GR
C70 C 0.78104(8) 0.33088(15) 0.57805(8) 0.0404(4) Uani 1 1 d .
H70A H 0.7930 0.2625 0.5686 0.061 Uiso 1 1 calc GR
H70B H 0.7419 0.3383 0.5681 0.061 Uiso 1 1 calc GR
H70C H 0.7879 0.3403 0.6154 0.061 Uiso 1 1 calc GR
C60 C 0.68624(10) 0.86100(19) 0.53230(12) 0.0710(8) Uani 1 1 d .
H60A H 0.6701 0.9268 0.5407 0.106 Uiso 1 1 calc GR
H60B H 0.6571 0.8119 0.5224 0.106 Uiso 1 1 calc GR
H60C H 0.7092 0.8700 0.5036 0.106 Uiso 1 1 calc GR
C43 C 0.66417(8) 0.98400(15) 0.20388(8) 0.0406(4) Uani 1 1 d .
H43 H 0.6265 1.0009 0.2021 0.049 Uiso 1 1 calc R
C87 C 0.83775(16) 0.7234(2) 0.85065(11) 0.0829(11) Uani 1 1 d .
H87 H 0.8208 0.7850 0.8602 0.099 Uiso 1 1 calc R
C76 C 0.64644(9) 0.48462(17) 0.68591(9) 0.0500(5) Uani 1 1 d .
H76 H 0.6080 0.4752 0.6816 0.060 Uiso 1 1 calc R
C55 C 0.96748(9) 0.9293(2) 0.64389(9) 0.0596(6) Uani 1 1 d .
H55A H 0.9681 1.0023 0.6523 0.089 Uiso 1 1 calc GR
H55B H 1.0045 0.9065 0.6381 0.089 Uiso 1 1 calc GR
H55C H 0.9541 0.8906 0.6726 0.089 Uiso 1 1 calc GR
C15 C 1.02777(9) 0.75876(19) 0.13322(9) 0.0542(6) Uani 1 1 d .
H15A H 1.0588 0.8062 0.1354 0.081 Uiso 1 1 calc GR
H15B H 1.0412 0.6884 0.1319 0.081 Uiso 1 1 calc GR
H15C H 1.0071 0.7673 0.1636 0.081 Uiso 1 1 calc GR
C67 C 1.02685(11) 0.6370(2) 0.64513(10) 0.0716(8) Uani 1 1 d .
H67A H 1.0039 0.6327 0.6741 0.107 Uiso 1 1 calc GR
H67B H 1.0447 0.7040 0.6453 0.107 Uiso 1 1 calc GR
H67C H 1.0547 0.5832 0.6485 0.107 Uiso 1 1 calc GR
C57 C 0.94964(9) 0.9694(2) 0.54772(9) 0.0536(6) Uani 1 1 d .
H57A H 0.9261 0.9530 0.5165 0.080 Uiso 1 1 calc GR
H57B H 0.9873 0.9489 0.5430 0.080 Uiso 1 1 calc GR
H57C H 0.9484 1.0432 0.5542 0.080 Uiso 1 1 calc GR
C69 C 1.02631(17) 0.6357(3) 0.54780(12) 0.1182(16) Uani 1 1 d .
H69A H 1.0544 0.5824 0.5492 0.177 Uiso 1 1 calc GR
H69B H 1.0438 0.7031 0.5494 0.177 Uiso 1 1 calc GR
H69C H 1.0030 0.6295 0.5155 0.177 Uiso 1 1 calc GR

loop_
_atom_site_aniso_label
_atom_site_aniso_U_11
_atom_site_aniso_U_22
_atom_site_aniso_U_33
_atom_site_aniso_U_23
_atom_site_aniso_U_13
_atom_site_aniso_U_12
Ge1 0.02930(11) 0.01979(10) 0.01844(10) -0.00153(7) 0.00312(7) -0.00034(7)
Ge2 0.03658(12) 0.02167(10) 0.02060(10) 0.00155(7) 0.00584(8) 0.00373(8)
P1 0.0335(2) 0.01904(19) 0.0178(2) -0.00058(15) 0.00486(16) -0.00003(16)
P2 0.0346(2) 0.0228(2) 0.0191(2) -0.00023(16) 0.00550(17) -0.00061(17)
N1 0.0269(7) 0.0192(6) 0.0201(7) -0.0023(5) 0.0024(5) -0.0018(5)
C48 0.0383(9) 0.0271(9) 0.0203(8) 0.0015(7) -0.0007(7) -0.0011(7)
N4 0.0254(7) 0.0214(7) 0.0207(7) 0.0009(5) 0.0010(5) -0.0008(5)
N2 0.0278(7) 0.0197(6) 0.0185(7) 0.0004(5) 0.0032(5) -0.0015(5)
C1 0.0208(7) 0.0190(7) 0.0219(8) -0.0012(6) 0.0042(6) 0.0010(6)
C3 0.0367(9) 0.0280(9) 0.0170(8) 0.0005(6) 0.0016(7) 0.0003(7)
N3 0.0245(7) 0.0227(7) 0.0190(7) -0.0005(5) 0.0017(5) 0.0002(5)
C21 0.0307(9) 0.0213(8) 0.0215(8) -0.0029(6) 0.0018(7) -0.0013(6)
C46 0.0177(7) 0.0208(8) 0.0237(8) 0.0006(6) 0.0027(6) -0.0023(6)
C61 0.0282(8) 0.0267(8) 0.0178(8) -0.0021(6) 0.0025(6) 0.0048(7)
C39 0.0288(8) 0.0235(8) 0.0216(8) 0.0005(6) 0.0050(6) 0.0042(7)
C47 0.0382(9) 0.0298(9) 0.0181(8) -0.0012(7) 0.0009(7) 0.0001(7)
C17 0.0327(9) 0.0215(8) 0.0293(9) -0.0053(7) 0.0019(7) 0.0017(7)
C45 0.0350(10) 0.0331(9) 0.0312(9) -0.0087(7) 0.0026(8) 0.0007(8)
C40 0.0328(9) 0.0219(8) 0.0235(8) 0.0012(6) 0.0034(7) 0.0018(7)
C5 0.0306(9) 0.0386(10) 0.0229(8) 0.0087(7) 0.0048(7) -0.0030(7)
C18 0.0394(10) 0.0203(8) 0.0400(10) -0.0007(7) 0.0012(8) 0.0057(7)
C50 0.0321(9) 0.0229(8) 0.0302(9) 0.0033(7) 0.0047(7) 0.0006(7)
C2 0.0378(9) 0.0264(9) 0.0202(8) -0.0032(7) 0.0000(7) -0.0010(7)
C28 0.0379(9) 0.0245(8) 0.0171(8) 0.0015(6) 0.0022(7) -0.0024(7)
C16 0.0311(8) 0.0180(7) 0.0208(8) -0.0028(6) 0.0025(6) -0.0017(6)
C71 0.0332(9) 0.0229(8) 0.0304(9) -0.0019(7) -0.0014(7) -0.0003(7)
C51 0.0402(10) 0.0261(9) 0.0362(10) 0.0038(7) 0.0108(8) 0.0043(8)
C84 0.0811(16) 0.0280(10) 0.0284(10) -0.0018(8) -0.0095(10) 0.0058(10)
C29 0.0432(10) 0.0268(9) 0.0309(9) -0.0013(7) -0.0014(8) -0.0002(8)
C85 0.0469(11) 0.0289(9) 0.0263(9) -0.0034(7) 0.0154(8) -0.0076(8)
C49 0.0315(9) 0.0194(8) 0.0199(8) 0.0020(6) 0.0018(6) -0.0009(6)
C73 0.0417(10) 0.0237(8) 0.0312(9) -0.0011(7) 0.0100(8) -0.0009(7)
C23 0.0282(9) 0.0239(8) 0.0373(10) 0.0033(7) -0.0016(7) -0.0025(7)
C35 0.0306(9) 0.0469(11) 0.0245(9) 0.0013(8) -0.0011(7) -0.0001(8)
C52 0.0564(12) 0.0206(8) 0.0307(10) -0.0007(7) 0.0065(8) 0.0019(8)
C20 0.0319(9) 0.0234(8) 0.0325(9) -0.0031(7) 0.0045(7) -0.0040(7)
C66 0.0277(9) 0.0418(10) 0.0233(9) -0.0067(7) 0.0018(7) 0.0054(8)
C34 0.0294(9) 0.0311(9) 0.0243(8) 0.0029(7) 0.0036(7) -0.0020(7)
C4 0.0313(9) 0.0250(8) 0.0177(8) 0.0028(6) 0.0027(6) -0.0064(7)
C33 0.0421(10) 0.0332(10) 0.0315(10) -0.0001(8) 0.0079(8) -0.0027(8)
C68 0.0255(9) 0.0478(11) 0.0405(11) -0.0098(9) 0.0017(8) -0.0031(8)
C79 0.0562(12) 0.0299(9) 0.0185(8) -0.0004(7) 0.0020(8) 0.0127(8)
C62 0.0333(9) 0.0263(8) 0.0202(8) -0.0017(6) 0.0009(7) 0.0045(7)
C59 0.0274(9) 0.0257(9) 0.0719(14) -0.0022(9) 0.0019(9) 0.0009(7)
C41 0.0405(10) 0.0328(9) 0.0241(9) -0.0028(7) 0.0028(7) 0.0051(8)
C36 0.0390(10) 0.0431(10) 0.0243(9) 0.0104(8) 0.0078(7) 0.0108(8)
C9 0.0389(10) 0.0236(8) 0.0226(8) 0.0031(7) -0.0009(7) -0.0054(7)
C8 0.0513(12) 0.0273(9) 0.0369(10) 0.0083(8) -0.0045(9) -0.0129(8)
C22 0.0401(11) 0.0324(10) 0.0646(14) 0.0064(9) 0.0162(10) 0.0077(8)
C63 0.0459(11) 0.0267(9) 0.0312(9) -0.0016(7) -0.0003(8) 0.0079(8)
C53 0.0495(11) 0.0256(9) 0.0303(10) 0.0014(7) -0.0023(8) -0.0108(8)
C65 0.0310(9) 0.0528(12) 0.0312(10) -0.0074(9) -0.0012(8) 0.0154(9)
C37 0.0531(12) 0.0323(10) 0.0325(10) 0.0088(8) 0.0139(9) -0.0012(9)
C78 0.0371(10) 0.0332(10) 0.0363(10) 0.0068(8) 0.0093(8) 0.0014(8)
C42 0.0439(11) 0.0340(10) 0.0362(10) -0.0005(8) 0.0120(8) 0.0108(8)
C11 0.0397(10) 0.0191(8) 0.0343(10) 0.0011(7) -0.0045(8) -0.0009(7)
C54 0.0347(9) 0.0262(8) 0.0244(8) 0.0053(7) 0.0002(7) -0.0055(7)
C26 0.0292(9) 0.0263(9) 0.0470(11) -0.0038(8) 0.0017(8) 0.0036(7)
C64 0.0486(11) 0.0388(11) 0.0333(10) -0.0031(8) -0.0001(8) 0.0214(9)
C10 0.0570(13) 0.0339(10) 0.0374(11) 0.0031(8) -0.0124(9) 0.0007(9)
C19 0.0433(10) 0.0182(8) 0.0379(10) 0.0005(7) 0.0062(8) -0.0020(7)
C12 0.0557(13) 0.0318(10) 0.0465(12) -0.0035(9) -0.0031(10) 0.0087(9)
C80 0.0573(13) 0.0488(12) 0.0298(10) 0.0000(9) 0.0037(9) 0.0212(10)
C6 0.0324(10) 0.0538(12) 0.0385(11) 0.0144(9) 0.0012(8) -0.0140(9)
C38 0.0463(11) 0.0279(9) 0.0275(9) -0.0021(7) 0.0070(8) -0.0054(8)
C30 0.0634(14) 0.0244(9) 0.0379(11) -0.0017(8) -0.0025(9) -0.0040(9)
C7 0.0481(12) 0.0428(11) 0.0435(12) 0.0142(9) -0.0055(9) -0.0237(9)
C31 0.0596(13) 0.0366(11) 0.0367(11) 0.0006(8) 0.0008(9) -0.0189(10)
C90 0.0319(10) 0.0659(14) 0.0272(10) -0.0079(9) 0.0050(8) -0.0028(9)
C32 0.0412(11) 0.0500(12) 0.0410(11) -0.0009(9) 0.0077(9) -0.0117(9)
C14 0.0290(9) 0.0430(10) 0.0354(10) 0.0089(8) 0.0112(8) 0.0023(8)
C77 0.0393(11) 0.0447(11) 0.0511(12) 0.0044(9) 0.0041(9) -0.0015(9)
C56 0.0301(9) 0.0326(10) 0.0494(12) 0.0040(8) -0.0006(8) -0.0084(8)
C44 0.0350(10) 0.0435(11) 0.0438(11) -0.0086(9) -0.0048(8) -0.0004(8)
C24 0.0533(13) 0.0423(11) 0.0523(13) 0.0033(10) -0.0211(10) -0.0033(10)
C82 0.127(3) 0.0498(15) 0.0365(13) -0.0067(10) -0.0173(14) 0.0486(17)
C89 0.0431(12) 0.117(2) 0.0288(11) -0.0199(13) 0.0069(9) -0.0172(13)
C88 0.103(2) 0.093(2) 0.0379(14) -0.0336(15) 0.0366(15) -0.0526(18)
C27 0.0381(12) 0.0928(19) 0.0605(15) -0.0212(14) 0.0132(11) -0.0013(12)
C86 0.110(2) 0.0348(11) 0.0408(12) 0.0009(9) 0.0360(13) 0.0080(12)
C72 0.0444(11) 0.0340(10) 0.0327(10) -0.0028(8) -0.0077(8) -0.0011(8)
C83 0.127(3) 0.0283(11) 0.0365(12) -0.0032(9) -0.0164(14) 0.0157(13)
C58 0.0515(14) 0.0377(12) 0.140(3) 0.0024(14) 0.0490(16) -0.0057(10)
C81 0.0805(17) 0.0730(18) 0.0363(12) -0.0028(11) -0.0015(11) 0.0451(15)
C75 0.0575(14) 0.0462(12) 0.0532(13) -0.0038(10) 0.0275(11) -0.0192(10)
C74 0.0560(13) 0.0355(10) 0.0346(10) 0.0002(8) 0.0130(9) -0.0085(9)
C13 0.0765(17) 0.0754(17) 0.0500(14) 0.0068(12) 0.0296(13) 0.0214(14)
C25 0.0362(11) 0.0683(15) 0.0635(15) 0.0044(12) -0.0057(10) 0.0038(11)
C70 0.0440(11) 0.0335(10) 0.0431(11) 0.0020(8) -0.0006(9) -0.0081(8)
C60 0.0512(14) 0.0456(13) 0.109(2) -0.0059(14) -0.0352(14) 0.0001(11)
C43 0.0331(10) 0.0374(10) 0.0518(12) 0.0000(9) 0.0058(9) 0.0077(8)
C87 0.161(3) 0.0397(13) 0.0581(17) -0.0192(12) 0.067(2) -0.0189(16)
C76 0.0397(11) 0.0504(12) 0.0612(14) -0.0052(11) 0.0125(10) -0.0095(10)
C55 0.0377(11) 0.0789(17) 0.0597(15) 0.0223(13) -0.0106(10) -0.0154(11)
C15 0.0473(12) 0.0644(15) 0.0505(13) 0.0124(11) 0.0010(10) 0.0179(11)
C67 0.0617(15) 0.0862(19) 0.0627(16) -0.0093(14) -0.0205(13) -0.0266(14)
C57 0.0378(11) 0.0774(16) 0.0462(13) 0.0082(11) 0.0080(9) -0.0048(11)
C69 0.165(4) 0.129(3) 0.070(2) -0.037(2) 0.062(2) -0.097(3)

loop_
_atom_type_symbol
_atom_type_description
_atom_type_scat_dispersion_real
_atom_type_scat_dispersion_imag
_atom_type_scat_source
C C 0.0181 0.0091 'International Tables Vol C Tables 4.2.6.8 and 6.1.1.4'
H H 0.0000 0.0000 'International Tables Vol C Tables 4.2.6.8 and 6.1.1.4'
N N 0.0311 0.0180 'International Tables Vol C Tables 4.2.6.8 and 6.1.1.4'
P P 0.2955 0.4335 'International Tables Vol C Tables 4.2.6.8 and 6.1.1.4'
Ge Ge -1.0885 0.8855 'International Tables Vol C Tables 4.2.6.8 and 6.1.1.4'

loop_
_geom_angle_atom_site_label_1
_geom_angle_atom_site_label_2
_geom_angle_atom_site_label_3
_geom_angle
C39 Ge1 P1 98.22(5)
C40 Ge1 P1 112.73(5)
C40 Ge1 C39 105.40(7)
C40 Ge1 C28 109.20(7)
C28 Ge1 P1 126.06(5)
C28 Ge1 C39 101.81(7)
C85 Ge2 P2 97.40(5)
C73 Ge2 P2 112.22(5)
C73 Ge2 C85 105.47(7)
C79 Ge2 P2 125.75(6)
C79 Ge2 C85 103.32(8)
C79 Ge2 C73 109.50(8)
C1 P1 Ge1 110.07(5)
C46 P2 Ge2 110.32(5)
C1 N1 C2 110.50(13)
C1 N1 C16 126.71(13)
C2 N1 C16 122.74(13)
C47 C48 N4 107.33(14)
C48 N4 C49 123.64(13)
C46 N4 C48 110.61(13)
C46 N4 C49 125.25(13)
C1 N2 C3 110.17(13)
C1 N2 C4 126.52(13)
C3 N2 C4 121.05(13)
N1 C1 P1 121.41(11)
N2 C1 P1 133.94(12)
N2 C1 N1 104.01(12)
C2 C3 N2 107.89(14)
C46 N3 C61 127.29(13)
C46 N3 C47 110.24(13)
C47 N3 C61 121.56(13)
C16 C21 C23 123.56(14)
C20 C21 C16 117.55(15)
C20 C21 C23 118.89(15)
N4 C46 P2 120.27(11)
N3 C46 P2 135.05(12)
N3 C46 N4 104.08(13)
C66 C61 N3 118.43(15)
C62 C61 N3 118.49(14)
C62 C61 C66 122.84(15)
C34 C39 Ge1 121.40(12)
C34 C39 C38 117.83(15)
C38 C39 Ge1 120.76(13)
C48 C47 N3 107.73(14)
C18 C17 C16 117.49(15)
C18 C17 C26 120.01(15)
C16 C17 C26 122.48(15)
C44 C45 C40 120.68(17)
C45 C40 Ge1 122.78(12)
C45 C40 C41 118.00(16)
C41 C40 Ge1 119.13(13)
C4 C5 C14 123.26(16)
C6 C5 C4 116.72(17)
C6 C5 C14 119.97(16)
C19 C18 C17 121.37(16)
C51 C50 C49 117.28(16)
C51 C50 C59 119.97(16)
C49 C50 C59 122.75(15)
C3 C2 N1 107.44(14)
C29 C28 Ge1 120.96(13)
C33 C28 Ge1 120.64(13)
C33 C28 C29 117.51(16)
C21 C16 N1 118.75(14)
C21 C16 C17 122.43(15)
C17 C16 N1 118.71(14)
C62 C71 C72 109.86(14)
C62 C71 C70 113.17(15)
C70 C71 C72 109.77(15)
C52 C51 C50 121.10(17)
C83 C84 C79 120.3(2)
C30 C29 C28 121.42(18)
C90 C85 Ge2 121.78(14)
C90 C85 C86 118.36(19)
C86 C85 Ge2 119.85(16)
C50 C49 N4 119.22(14)
C54 C49 N4 118.04(14)
C54 C49 C50 122.71(15)
C78 C73 Ge2 122.04(13)
C78 C73 C74 117.30(18)
C74 C73 Ge2 120.51(15)
C21 C23 C22 111.41(15)
C21 C23 C24 110.00(15)
C22 C23 C24 110.86(17)
C36 C35 C34 120.43(17)
C53 C52 C51 120.35(16)
C19 C20 C21 120.95(16)
C61 C66 C68 122.59(16)
C65 C66 C61 116.75(17)
C65 C66 C68 120.60(16)
C35 C34 C39 120.97(16)
C5 C4 N2 117.65(14)
C9 C4 N2 118.83(14)
C9 C4 C5 123.17(15)
C32 C33 C28 120.75(18)
C67 C68 C66 113.40(19)
C67 C68 C69 110.1(2)
C69 C68 C66 110.57(18)
C84 C79 Ge2 120.72(16)
C80 C79 Ge2 120.14(15)
C80 C79 C84 118.51(18)
C61 C62 C71 122.40(14)
C63 C62 C61 117.47(16)
C63 C62 C71 120.03(16)
C50 C59 C58 110.66(19)
C50 C59 C60 109.89(17)
C58 C59 C60 112.2(2)
C42 C41 C40 121.47(17)
C35 C36 C37 119.68(16)
C4 C9 C11 122.34(15)
C8 C9 C4 117.07(16)
C8 C9 C11 120.42(16)
C7 C8 C9 121.06(18)
C64 C63 C62 120.83(17)
C52 C53 C54 120.86(17)
C64 C65 C66 121.53(17)
C36 C37 C38 119.91(17)
C77 C78 C73 121.44(18)
C43 C42 C41 119.76(17)
C9 C11 C10 109.62(16)
C9 C11 C12 113.94(15)
C12 C11 C10 109.18(15)
C49 C54 C56 122.06(16)
C53 C54 C49 117.66(16)
C53 C54 C56 120.27(16)
C17 C26 C27 110.19(16)
C25 C26 C17 112.54(16)
C25 C26 C27 111.78(18)
C65 C64 C63 120.51(17)
C18 C19 C20 120.20(16)
C79 C80 C81 120.7(2)
C7 C6 C5 121.33(18)
C37 C38 C39 121.16(17)
C31 C30 C29 120.14(19)
C8 C7 C6 120.57(17)
C30 C31 C32 119.49(18)
C85 C90 C89 121.4(2)
C31 C32 C33 120.70(19)
C5 C14 C13 111.33(16)
C5 C14 C15 112.30(17)
C15 C14 C13 110.99(17)
C76 C77 C78 120.3(2)
C55 C56 C54 112.14(18)
C55 C56 C57 111.12(17)
C57 C56 C54 111.16(16)
C43 C44 C45 120.33(18)
C81 C82 C83 120.4(2)
C88 C89 C90 119.6(3)
C89 C88 C87 120.1(2)
C85 C86 C87 120.4(3)
C82 C83 C84 120.2(2)
C82 C81 C80 119.9(3)
C76 C75 C74 120.34(19)
C75 C74 C73 121.2(2)
C42 C43 C44 119.76(18)
C88 C87 C86 120.0(2)
C75 C76 C77 119.5(2)

loop_
_geom_bond_atom_site_label_1
_geom_bond_atom_site_label_2
_geom_bond_distance
Ge1 P1 2.2837(4)
Ge1 C39 1.9761(16)
Ge1 C40 1.9576(17)
Ge1 C28 1.9647(17)
Ge2 P2 2.2882(4)
Ge2 C85 1.9725(17)
Ge2 C73 1.9670(19)
Ge2 C79 1.9610(18)
P1 C1 1.7748(16)
P2 C46 1.7800(16)
N1 C1 1.3833(19)
N1 C2 1.384(2)
N1 C16 1.451(2)
C48 N4 1.383(2)
C48 C47 1.336(2)
N4 C46 1.382(2)
N4 C49 1.445(2)
N2 C1 1.379(2)
N2 C3 1.388(2)
N2 C4 1.451(2)
C3 C2 1.336(2)
N3 C46 1.373(2)
N3 C61 1.450(2)
N3 C47 1.392(2)
C21 C16 1.400(2)
C21 C23 1.514(2)
C21 C20 1.397(2)
C61 C66 1.403(2)
C61 C62 1.397(2)
C39 C34 1.391(2)
C39 C38 1.392(2)
C17 C18 1.391(2)
C17 C16 1.400(2)
C17 C26 1.519(2)
C45 C40 1.390(2)
C45 C44 1.387(3)
C40 C41 1.396(2)
C5 C4 1.401(2)
C5 C6 1.397(3)
C5 C14 1.514(3)
C18 C19 1.378(3)
C50 C51 1.392(2)
C50 C49 1.397(2)
C50 C59 1.511(2)
C28 C29 1.395(2)
C28 C33 1.391(3)
C71 C62 1.513(2)
C71 C72 1.538(2)
C71 C70 1.526(2)
C51 C52 1.381(3)
C84 C79 1.394(3)
C84 C83 1.393(3)
C29 C30 1.387(3)
C85 C90 1.387(3)
C85 C86 1.388(3)
C49 C54 1.396(2)
C73 C78 1.388(3)
C73 C74 1.399(3)
C23 C22 1.527(3)
C23 C24 1.535(3)
C35 C34 1.389(2)
C35 C36 1.373(3)
C52 C53 1.378(3)
C20 C19 1.382(2)
C66 C68 1.517(3)
C66 C65 1.394(3)
C4 C9 1.399(2)
C33 C32 1.389(3)
C68 C67 1.507(3)
C68 C69 1.515(3)
C79 C80 1.390(3)
C62 C63 1.394(2)
C59 C58 1.529(3)
C59 C60 1.537(3)
C41 C42 1.383(3)
C36 C37 1.383(3)
C9 C8 1.398(2)
C9 C11 1.513(2)
C8 C7 1.375(3)
C63 C64 1.378(3)
C53 C54 1.391(3)
C65 C64 1.374(3)
C37 C38 1.391(3)
C78 C77 1.386(3)
C42 C43 1.378(3)
C11 C10 1.536(3)
C11 C12 1.526(3)
C54 C56 1.521(3)
C26 C27 1.526(3)
C26 C25 1.518(3)
C80 C81 1.395(3)
C6 C7 1.377(3)
C30 C31 1.372(3)
C31 C32 1.377(3)
C90 C89 1.387(3)
C14 C13 1.533(3)
C14 C15 1.519(3)
C77 C76 1.379(3)
C56 C55 1.515(3)
C56 C57 1.521(3)
C44 C43 1.387(3)
C82 C83 1.374(4)
C82 C81 1.372(4)
C89 C88 1.370(4)
C88 C87 1.386(5)
C86 C87 1.392(4)
C75 C74 1.388(3)
C75 C76 1.374(3)
